data_7203824
loop_
_publ_author_name
'Manning, Troy D.'
'Loo, Yim Fun'
'Jones, Anthony C.'
'Aspinall, Helen C.'
'Chalker, Paul R.'
'Bickley, Jamie F.'
'Smith, Lesley M.'
'Critchlow, Gary W.'

_publ_section_title
;
 Deposition of LaAlO3 films by liquid injection MOCVD using a new
 [La--Al] single source alkoxide precursor
;
_journal_issue 33
_journal_name_full 'Journal of Materials Chemistry'
_journal_page_first 3384
_journal_paper_doi 10.1039/b507004j
_journal_volume 15
_journal_year 2005
_chemical_formula_sum 'C42 H98 Al2 La2 O14'
_chemical_formula_weight 1158.98
_chemical_name_systematic
;
?
;
_space_group_IT_number 2
_symmetry_cell_setting triclinic
_symmetry_space_group_name_Hall '-P 1'
_symmetry_space_group_name_H-M 'P -1'
_atom_sites_solution_hydrogens geom
_atom_sites_solution_primary direct
_atom_sites_solution_secondary difmap
_audit_creation_method SHELXL-97
_cell_angle_alpha 78.436(2)
_cell_angle_beta 70.332(2)
_cell_angle_gamma 68.465(2)
_cell_formula_units_Z 1
_cell_length_a 9.8000(10)
_cell_length_b 12.5617(13)
_cell_length_c 13.7551(14)
_cell_measurement_temperature 100(2)
_cell_volume 1477.5(3)
_computing_structure_refinement 'SHELXL-97 (Sheldrick, 1997)'
_computing_structure_solution 'SHELXS-97 (Sheldrick, 1990)'
_diffrn_ambient_temperature 100(2)
_diffrn_measured_fraction_theta_full 0.866
_diffrn_measured_fraction_theta_max 0.866
_diffrn_radiation_monochromator graphite
_diffrn_radiation_source 'fine-focus sealed tube'
_diffrn_radiation_type MoK\a
_diffrn_radiation_wavelength 0.71073
_diffrn_reflns_av_R_equivalents 0.0294
_diffrn_reflns_av_sigmaI/netI 0.0701
_diffrn_reflns_limit_h_max 12
_diffrn_reflns_limit_h_min -10
_diffrn_reflns_limit_k_max 16
_diffrn_reflns_limit_k_min -12
_diffrn_reflns_limit_l_max 16
_diffrn_reflns_limit_l_min -18
_diffrn_reflns_number 8774
_diffrn_reflns_theta_full 28.12
_diffrn_reflns_theta_max 28.12
_diffrn_reflns_theta_min 1.75
_exptl_absorpt_coefficient_mu 1.506
_exptl_crystal_density_diffrn 1.303
_exptl_crystal_density_method 'not measured'
_exptl_crystal_F_000 602
_refine_diff_density_max 3.211
_refine_diff_density_min -3.326
_refine_diff_density_rms 0.187
_refine_ls_extinction_method none
_refine_ls_goodness_of_fit_ref 1.295
_refine_ls_hydrogen_treatment mixed
_refine_ls_matrix_type full
_refine_ls_number_parameters 285
_refine_ls_number_reflns 6233
_refine_ls_number_restraints 55
_refine_ls_restrained_S_all 1.294
_refine_ls_R_factor_all 0.0848
_refine_ls_R_factor_gt 0.0780
_refine_ls_shift/su_max 0.001
_refine_ls_shift/su_mean 0.000
_refine_ls_structure_factor_coef Fsqd
_refine_ls_weighting_details 'calc w=1/[\s^2^(Fo^2^)+(0.0501P)^2^+11.6967P] where P=(Fo^2^+2Fc^2^)/3'
_refine_ls_weighting_scheme calc
_refine_ls_wR_factor_gt 0.1734
_refine_ls_wR_factor_ref 0.1757
_reflns_number_gt 5679
_reflns_number_total 6233
_reflns_threshold_expression >2sigma(I)
_cod_data_source_file b507004j.txt
_cod_data_source_block tdm75m
_cod_depositor_comments
;
The following automatic conversions were performed:
'_symmetry_cell_setting' value 'Triclinic' changed to 'triclinic'
according to '/home/saulius/struct/CIF-dictionaries/cif_core.dic'
dictionary named 'cif_core.dic' version 2.4.1 from 2010-06-29.

Automatic conversion script
Id: cif_fix_enum 1527 2010-12-29 10:47:43Z saulius 
;
_cod_database_code 7203824

loop_
_symmetry_equiv_pos_as_xyz
'x, y, z'
'-x, -y, -z'

loop_
_atom_site_label
_atom_site_type_symbol
_atom_site_fract_x
_atom_site_fract_y
_atom_site_fract_z
_atom_site_U_iso_or_equiv
_atom_site_adp_type
_atom_site_occupancy
_atom_site_symmetry_multiplicity
_atom_site_calc_flag
_atom_site_refinement_flags
_atom_site_disorder_assembly
_atom_site_disorder_group
Al1 Al 0.4628(3) 0.1626(2) 0.71438(18) 0.0214(5) Uani 1 1 d . A .
C1 C 0.8082(13) 0.4131(11) 0.5112(11) 0.021(4) Uiso 0.60(3) 1 d PD A 1
H1 H 0.8788 0.4413 0.4487 0.026 Uiso 0.60(3) 1 calc PR A 1
C2 C 0.858(2) 0.2822(12) 0.5308(17) 0.036(4) Uiso 0.60(3) 1 d PD A 1
H2A H 0.7691 0.2588 0.5737 0.053 Uiso 0.60(3) 1 calc PR A 1
H2B H 0.9369 0.2557 0.5668 0.053 Uiso 0.60(3) 1 calc PR A 1
H2C H 0.8989 0.2481 0.4645 0.053 Uiso 0.60(3) 1 calc PR A 1
C3 C 0.812(2) 0.4411(16) 0.6134(12) 0.038(5) Uiso 0.60(3) 1 d PD A 1
H3A H 0.7732 0.5246 0.6165 0.056 Uiso 0.60(3) 1 calc PR A 1
H3B H 0.9175 0.4109 0.6175 0.056 Uiso 0.60(3) 1 calc PR A 1
H3C H 0.7474 0.4057 0.6716 0.056 Uiso 0.60(3) 1 calc PR A 1
C1' C 0.779(3) 0.3925(19) 0.551(3) 0.064(10) Uiso 0.40(3) 1 d PD A 2
H1' H 0.7338 0.3628 0.6233 0.076 Uiso 0.40(3) 1 calc PR A 2
C2' C 0.877(3) 0.286(2) 0.490(2) 0.031(6) Uiso 0.40(3) 1 d PD A 2
H2'1 H 0.8289 0.2257 0.5158 0.046 Uiso 0.40(3) 1 calc PR A 2
H2'2 H 0.9798 0.2572 0.4991 0.046 Uiso 0.40(3) 1 calc PR A 2
H2'3 H 0.8847 0.3069 0.4162 0.046 Uiso 0.40(3) 1 calc PR A 2
C3' C 0.853(3) 0.477(2) 0.561(3) 0.051(8) Uiso 0.40(3) 1 d PD A 2
H3'1 H 0.8986 0.5086 0.4919 0.076 Uiso 0.40(3) 1 calc PR A 2
H3'2 H 0.9322 0.4360 0.5960 0.076 Uiso 0.40(3) 1 calc PR A 2
H3'3 H 0.7743 0.5389 0.6017 0.076 Uiso 0.40(3) 1 calc PR A 2
C4 C 0.3633(9) 0.6328(7) 0.8304(6) 0.0265(18) Uani 1 1 d D A .
H4 H 0.3591 0.5842 0.8978 0.032 Uiso 1 1 calc R . .
C5 C 0.4990(12) 0.6763(10) 0.8038(7) 0.039(2) Uani 1 1 d D . .
H5A H 0.5940 0.6109 0.7956 0.058 Uiso 1 1 calc R . .
H5B H 0.4863 0.7198 0.8597 0.058 Uiso 1 1 calc R . .
H5C H 0.5037 0.7263 0.7390 0.058 Uiso 1 1 calc R . .
C6 C 0.2122(11) 0.7329(8) 0.8444(8) 0.039(2) Uani 1 1 d D . .
H6A H 0.2139 0.7824 0.7794 0.058 Uiso 1 1 calc R . .
H6B H 0.1994 0.7776 0.8995 0.058 Uiso 1 1 calc R . .
H6C H 0.1267 0.7028 0.8632 0.058 Uiso 1 1 calc R . .
C7 C 0.0376(10) 0.4696(8) 0.8172(7) 0.0300(19) Uani 1 1 d . A .
H7 H 0.0844 0.4761 0.8692 0.036 Uiso 1 1 calc R . .
C8 C -0.0795(12) 0.4106(9) 0.8715(9) 0.046(3) Uani 1 1 d . . .
H8A H -0.1202 0.3971 0.8208 0.070 Uiso 1 1 calc R . .
H8B H -0.1631 0.4592 0.9230 0.070 Uiso 1 1 calc R . .
H8C H -0.0315 0.3370 0.9063 0.070 Uiso 1 1 calc R . .
C9 C -0.0287(11) 0.5887(8) 0.7694(7) 0.033(2) Uani 1 1 d . . .
H9A H 0.0531 0.6226 0.7352 0.050 Uiso 1 1 calc R . .
H9B H -0.1065 0.6366 0.8237 0.050 Uiso 1 1 calc R . .
H9C H -0.0756 0.5845 0.7183 0.050 Uiso 1 1 calc R . .
C10 C 0.4681(11) 0.2254(8) 0.4956(6) 0.0290(19) Uani 1 1 d . A .
H10 H 0.4788 0.2939 0.4460 0.035 Uiso 1 1 calc R . .
C11 C 0.3138(13) 0.2180(12) 0.5069(8) 0.050(3) Uani 1 1 d . . .
H11A H 0.2978 0.1524 0.5560 0.075 Uiso 1 1 calc R . .
H11B H 0.3091 0.2080 0.4394 0.075 Uiso 1 1 calc R . .
H11C H 0.2338 0.2889 0.5327 0.075 Uiso 1 1 calc R . .
C12 C 0.6020(13) 0.1249(9) 0.4524(8) 0.042(2) Uani 1 1 d . . .
H12A H 0.6971 0.1407 0.4418 0.062 Uiso 1 1 calc R . .
H12B H 0.5971 0.1117 0.3861 0.062 Uiso 1 1 calc R . .
H12C H 0.5999 0.0566 0.5011 0.062 Uiso 1 1 calc R . .
C13 C 0.4980(10) 0.2515(7) 0.8748(6) 0.0223(17) Uani 1 1 d . A .
H13 H 0.5221 0.1680 0.8991 0.027 Uiso 1 1 calc R . .
C14 C 0.3416(9) 0.3178(7) 0.9449(6) 0.0206(16) Uani 1 1 d . . .
H14A H 0.3125 0.3988 0.9180 0.031 Uiso 1 1 calc R . .
H14B H 0.3483 0.3117 1.0154 0.031 Uiso 1 1 calc R . .
H14C H 0.2643 0.2852 0.9459 0.031 Uiso 1 1 calc R . .
C15 C 0.6249(10) 0.2916(9) 0.8781(7) 0.032(2) Uani 1 1 d . . .
H15A H 0.7210 0.2528 0.8279 0.048 Uiso 1 1 calc R . .
H15B H 0.6377 0.2729 0.9479 0.048 Uiso 1 1 calc R . .
H15C H 0.5980 0.3748 0.8607 0.048 Uiso 1 1 calc R . .
C16 C 0.2224(10) 0.0684(7) 0.8118(7) 0.0260(18) Uani 1 1 d . A .
H16 H 0.3023 0.0001 0.7768 0.031 Uiso 1 1 calc R . .
C17 C 0.0744(12) 0.0868(10) 0.7892(9) 0.043(3) Uani 1 1 d . . .
H17A H -0.0058 0.1528 0.8240 0.065 Uiso 1 1 calc R . .
H17B H 0.0436 0.0180 0.8148 0.065 Uiso 1 1 calc R . .
H17C H 0.0893 0.1016 0.7143 0.065 Uiso 1 1 calc R . .
C18 C 0.2046(14) 0.0449(9) 0.9279(7) 0.043(2) Uani 1 1 d . . .
H18A H 0.3034 0.0297 0.9399 0.064 Uiso 1 1 calc R . .
H18B H 0.1700 -0.0220 0.9550 0.064 Uiso 1 1 calc R . .
H18C H 0.1290 0.1121 0.9633 0.064 Uiso 1 1 calc R . .
C19 C 0.7320(12) -0.0072(12) 0.7389(8) 0.026(3) Uiso 0.68(3) 1 d PD A 1
H19 H 0.7435 0.0636 0.7531 0.032 Uiso 0.68(3) 1 calc PR A 1
C20 C 0.8589(17) -0.0512(16) 0.6418(11) 0.038(4) Uiso 0.68(3) 1 d PD A 1
H20A H 0.8348 -0.1065 0.6147 0.057 Uiso 0.68(3) 1 calc PR A 1
H20B H 0.9562 -0.0889 0.6587 0.057 Uiso 0.68(3) 1 calc PR A 1
H20C H 0.8676 0.0133 0.5893 0.057 Uiso 0.68(3) 1 calc PR A 1
C21 C 0.747(3) -0.0929(17) 0.8307(14) 0.051(6) Uiso 0.68(3) 1 d PD A 1
H21A H 0.6649 -0.0621 0.8924 0.077 Uiso 0.68(3) 1 calc PR A 1
H21B H 0.8466 -0.1084 0.8418 0.077 Uiso 0.68(3) 1 calc PR A 1
H21C H 0.7397 -0.1644 0.8182 0.077 Uiso 0.68(3) 1 calc PR A 1
C19' C 0.7305(18) -0.0622(18) 0.7208(16) 0.023(7) Uiso 0.32(3) 1 d PD A 2
H19' H 0.7409 -0.1286 0.6861 0.027 Uiso 0.32(3) 1 calc PR A 2
C20' C 0.852(3) -0.008(3) 0.654(2) 0.030(7) Uiso 0.32(3) 1 d PD A 2
H20D H 0.8388 0.0155 0.5840 0.045 Uiso 0.32(3) 1 calc PR A 2
H20E H 0.9541 -0.0635 0.6490 0.045 Uiso 0.32(3) 1 calc PR A 2
H20F H 0.8400 0.0601 0.6847 0.045 Uiso 0.32(3) 1 calc PR A 2
C21' C 0.710(4) -0.099(3) 0.8353(16) 0.021(7) Uiso 0.32(3) 1 d PD A 2
H21D H 0.7242 -0.0426 0.8676 0.032 Uiso 0.32(3) 1 calc PR A 2
H21E H 0.7851 -0.1743 0.8440 0.032 Uiso 0.32(3) 1 calc PR A 2
H21F H 0.6061 -0.1033 0.8682 0.032 Uiso 0.32(3) 1 calc PR A 2
La1 La 0.42112(5) 0.44448(4) 0.64445(3) 0.01615(14) Uani 1 1 d . . .
O1 O 0.6517(6) 0.4557(5) 0.5095(4) 0.0217(12) Uani 1 1 d D . .
O2 O 0.3799(7) 0.5638(5) 0.7549(4) 0.0277(13) Uani 1 1 d D . .
O3 O 0.1598(6) 0.4015(5) 0.7358(4) 0.0221(12) Uani 1 1 d . . .
O4 O 0.4733(7) 0.2473(5) 0.5939(4) 0.0246(13) Uani 1 1 d . . .
O5 O 0.4935(6) 0.2663(5) 0.7693(4) 0.0200(11) Uani 1 1 d . . .
O6 O 0.2732(6) 0.1659(5) 0.7718(4) 0.0237(12) Uani 1 1 d . . .
O7 O 0.5870(7) 0.0256(6) 0.7187(5) 0.0333(15) Uani 1 1 d D . .

loop_
_atom_site_aniso_label
_atom_site_aniso_U_11
_atom_site_aniso_U_22
_atom_site_aniso_U_33
_atom_site_aniso_U_23
_atom_site_aniso_U_13
_atom_site_aniso_U_12
Al1 0.0182(12) 0.0312(14) 0.0158(11) -0.0050(10) -0.0021(9) -0.0102(10)
C4 0.042(5) 0.028(4) 0.017(4) 0.005(3) -0.012(4) -0.020(4)
C5 0.048(6) 0.062(7) 0.021(4) -0.011(4) -0.004(4) -0.036(5)
C6 0.041(6) 0.035(5) 0.042(6) -0.018(4) -0.003(4) -0.015(4)
C7 0.027(4) 0.038(5) 0.021(4) -0.001(4) -0.004(3) -0.009(4)
C8 0.037(6) 0.032(5) 0.050(6) -0.006(5) 0.020(5) -0.016(4)
C9 0.029(5) 0.037(5) 0.026(4) -0.006(4) 0.002(4) -0.009(4)
C10 0.044(5) 0.037(5) 0.014(4) -0.001(3) -0.013(4) -0.019(4)
C11 0.044(6) 0.095(10) 0.031(5) -0.023(6) -0.012(5) -0.034(6)
C12 0.057(7) 0.040(6) 0.031(5) -0.013(4) -0.012(5) -0.014(5)
C13 0.028(4) 0.027(4) 0.011(3) 0.002(3) -0.011(3) -0.006(3)
C14 0.019(4) 0.035(5) 0.011(3) 0.001(3) -0.009(3) -0.010(3)
C15 0.026(4) 0.053(6) 0.023(4) -0.008(4) -0.006(3) -0.017(4)
C16 0.022(4) 0.027(4) 0.026(4) -0.007(3) -0.002(3) -0.007(3)
C17 0.035(5) 0.045(6) 0.059(7) -0.001(5) -0.014(5) -0.025(5)
C18 0.061(7) 0.045(6) 0.027(5) 0.005(4) -0.008(5) -0.032(5)
La1 0.0187(2) 0.0259(2) 0.00697(19) 0.00138(14) -0.00290(14) -0.01295(16)
O1 0.017(3) 0.041(3) 0.010(2) 0.000(2) -0.004(2) -0.014(2)
O2 0.031(3) 0.035(3) 0.020(3) -0.002(2) -0.006(2) -0.016(3)
O3 0.016(3) 0.031(3) 0.017(3) -0.003(2) 0.002(2) -0.011(2)
O4 0.028(3) 0.040(3) 0.009(2) -0.008(2) -0.002(2) -0.014(3)
O5 0.025(3) 0.028(3) 0.009(2) 0.005(2) -0.008(2) -0.012(2)
O6 0.021(3) 0.024(3) 0.027(3) -0.002(2) -0.002(2) -0.013(2)
O7 0.024(3) 0.042(4) 0.028(3) -0.006(3) -0.008(3) -0.003(3)

loop_
_atom_type_symbol
_atom_type_description
_atom_type_scat_dispersion_real
_atom_type_scat_dispersion_imag
_atom_type_scat_source
C C 0.0033 0.0016 'International Tables Vol C Tables 4.2.6.8 and 6.1.1.4'
H H 0.0000 0.0000 'International Tables Vol C Tables 4.2.6.8 and 6.1.1.4'
O O 0.0106 0.0060 'International Tables Vol C Tables 4.2.6.8 and 6.1.1.4'
Al Al 0.0645 0.0514 'International Tables Vol C Tables 4.2.6.8 and 6.1.1.4'
La La -0.2871 2.4523 'International Tables Vol C Tables 4.2.6.8 and 6.1.1.4'

loop_
_geom_angle_atom_site_label_1
_geom_angle_atom_site_label_2
_geom_angle_atom_site_label_3
_geom_angle
_geom_angle_site_symmetry_1
_geom_angle_site_symmetry_3
_geom_angle_publ_flag
O7 Al1 O6 111.2(3) . . ?
O7 Al1 O4 119.4(3) . . ?
O6 Al1 O4 108.1(3) . . ?
O7 Al1 O5 116.6(3) . . ?
O6 Al1 O5 108.2(3) . . ?
O4 Al1 O5 91.5(3) . . ?
O7 Al1 La1 146.8(3) . . ?
O6 Al1 La1 102.0(2) . . ?
O4 Al1 La1 46.89(19) . . ?
O5 Al1 La1 48.10(17) . . ?
O1 C1 C2 109.0(11) . . ?
O1 C1 C3 107.7(11) . . ?
C2 C1 C3 98.7(14) . . ?
O1 C1' C3' 108.8(19) . . ?
O1 C1' C2' 108.3(17) . . ?
C3' C1' C2' 120(2) . . ?
O2 C4 C5 111.8(7) . . ?
O2 C4 C6 110.3(7) . . ?
C5 C4 C6 111.0(8) . . ?
O3 C7 C8 110.5(8) . . ?
O3 C7 C9 108.6(7) . . ?
C8 C7 C9 113.4(8) . . ?
O4 C10 C12 110.6(7) . . ?
O4 C10 C11 110.0(7) . . ?
C12 C10 C11 115.4(9) . . ?
O5 C13 C15 108.8(7) . . ?
O5 C13 C14 110.3(6) . . ?
C15 C13 C14 111.6(7) . . ?
O6 C16 C17 110.7(7) . . ?
O6 C16 C18 109.7(7) . . ?
C17 C16 C18 111.3(8) . . ?
O7 C19 C21 114.0(12) . . ?
O7 C19 C20 108.9(10) . . ?
C21 C19 C20 111.1(14) . . ?
O7 C19' C21' 103.3(17) . . ?
O7 C19' C20' 104.3(17) . . ?
C21' C19' C20' 123(2) . . ?
O2 La1 O1 111.8(2) . 2_666 ?
O2 La1 O1 105.4(2) . . ?
O1 La1 O1 72.1(2) 2_666 . ?
O2 La1 O4 153.2(2) . . ?
O1 La1 O4 94.04(19) 2_666 . ?
O1 La1 O4 88.86(19) . . ?
O2 La1 O5 93.5(2) . . ?
O1 La1 O5 153.85(19) 2_666 . ?
O1 La1 O5 108.54(18) . . ?
O4 La1 O5 60.11(17) . . ?
O2 La1 O3 94.6(2) . . ?
O1 La1 O3 94.28(17) 2_666 . ?
O1 La1 O3 158.83(17) . . ?
O4 La1 O3 75.74(18) . . ?
O5 La1 O3 76.51(17) . . ?
O2 La1 Al1 122.48(16) . . ?
O1 La1 Al1 122.70(15) 2_666 . ?
O1 La1 Al1 107.42(15) . . ?
O4 La1 Al1 30.80(13) . . ?
O5 La1 Al1 31.25(13) . . ?
O3 La1 Al1 65.82(13) . . ?
O2 La1 La1 113.15(16) . 2_666 ?
O1 La1 La1 36.06(12) 2_666 2_666 ?
O1 La1 La1 36.01(12) . 2_666 ?
O4 La1 La1 91.79(12) . 2_666 ?
O5 La1 La1 138.72(12) . 2_666 ?
O3 La1 La1 128.54(12) . 2_666 ?
Al1 La1 La1 121.27(4) . 2_666 ?
C1 O1 C1' 23.5(14) . . ?
C1 O1 La1 121.9(7) . 2_666 ?
C1' O1 La1 144.9(15) . 2_666 ?
C1 O1 La1 130.2(7) . . ?
C1' O1 La1 106.9(15) . . ?
La1 O1 La1 107.9(2) 2_666 . ?
C4 O2 La1 174.7(5) . . ?
C7 O3 La1 122.2(5) . . ?
C10 O4 Al1 131.2(6) . . ?
C10 O4 La1 124.5(5) . . ?
Al1 O4 La1 102.3(2) . . ?
C13 O5 Al1 122.4(5) . . ?
C13 O5 La1 132.9(5) . . ?
Al1 O5 La1 100.7(2) . . ?
C16 O6 Al1 126.1(5) . . ?
C19 O7 C19' 31.7(10) . . ?
C19 O7 Al1 125.3(7) . . ?
C19' O7 Al1 156.1(11) . . ?

loop_
_geom_bond_atom_site_label_1
_geom_bond_atom_site_label_2
_geom_bond_distance
_geom_bond_site_symmetry_2
_geom_bond_publ_flag
Al1 O7 1.708(7) . ?
Al1 O6 1.746(6) . ?
Al1 O4 1.775(6) . ?
Al1 O5 1.787(6) . ?
Al1 La1 3.386(3) . ?
C1 O1 1.434(11) . ?
C1 C2 1.529(13) . ?
C1 C3 1.531(13) . ?
C1' O1 1.443(16) . ?
C1' C3' 1.529(15) . ?
C1' C2' 1.546(15) . ?
C4 O2 1.415(9) . ?
C4 C5 1.525(10) . ?
C4 C6 1.533(10) . ?
C7 O3 1.467(10) . ?
C7 C8 1.499(13) . ?
C7 C9 1.508(13) . ?
C10 O4 1.454(9) . ?
C10 C12 1.492(13) . ?
C10 C11 1.503(13) . ?
C13 O5 1.438(8) . ?
C13 C15 1.520(12) . ?
C13 C14 1.537(11) . ?
C16 O6 1.429(10) . ?
C16 C17 1.511(13) . ?
C16 C18 1.526(12) . ?
C19 O7 1.434(11) . ?
C19 C21 1.497(13) . ?
C19 C20 1.520(12) . ?
C19' O7 1.439(14) . ?
C19' C21' 1.514(14) . ?
C19' C20' 1.530(15) . ?
La1 O2 2.184(6) . ?
La1 O1 2.421(5) 2_666 ?
La1 O1 2.424(5) . ?
La1 O4 2.530(6) . ?
La1 O5 2.564(5) . ?
La1 O3 2.647(5) . ?
La1 La1 3.9183(9) 2_666 ?
O1 La1 2.421(5) 2_666 ?

loop_
_geom_torsion_atom_site_label_1
_geom_torsion_atom_site_label_2
_geom_torsion_atom_site_label_3
_geom_torsion_atom_site_label_4
_geom_torsion
_geom_torsion_site_symmetry_1
_geom_torsion_site_symmetry_2
_geom_torsion_site_symmetry_3
_geom_torsion_site_symmetry_4
_geom_torsion_publ_flag
O7 Al1 La1 O2 -99.1(5) . . . . ?
O6 Al1 La1 O2 79.0(3) . . . . ?
O4 Al1 La1 O2 -177.4(3) . . . . ?
O5 Al1 La1 O2 -24.7(3) . . . . ?
O7 Al1 La1 O1 102.4(5) . . . 2_666 ?
O6 Al1 La1 O1 -79.5(3) . . . 2_666 ?
O4 Al1 La1 O1 24.1(3) . . . 2_666 ?
O5 Al1 La1 O1 176.7(3) . . . 2_666 ?
O7 Al1 La1 O1 22.9(5) . . . . ?
O6 Al1 La1 O1 -159.1(2) . . . . ?
O4 Al1 La1 O1 -55.5(3) . . . . ?
O5 Al1 La1 O1 97.2(3) . . . . ?
O7 Al1 La1 O4 78.3(5) . . . . ?
O6 Al1 La1 O4 -103.6(3) . . . . ?
O5 Al1 La1 O4 152.7(4) . . . . ?
O7 Al1 La1 O5 -74.3(5) . . . . ?
O6 Al1 La1 O5 103.7(3) . . . . ?
O4 Al1 La1 O5 -152.7(4) . . . . ?
O7 Al1 La1 O3 -178.6(5) . . . . ?
O6 Al1 La1 O3 -0.6(2) . . . . ?
O4 Al1 La1 O3 103.0(3) . . . . ?
O5 Al1 La1 O3 -104.3(3) . . . . ?
O7 Al1 La1 La1 59.6(4) . . . 2_666 ?
O6 Al1 La1 La1 -122.3(2) . . . 2_666 ?
O4 Al1 La1 La1 -18.7(3) . . . 2_666 ?
O5 Al1 La1 La1 133.9(2) . . . 2_666 ?
C2 C1 O1 C1' 54(3) . . . . ?
C3 C1 O1 C1' -52(3) . . . . ?
C2 C1 O1 La1 -116.6(12) . . . 2_666 ?
C3 C1 O1 La1 137.3(10) . . . 2_666 ?
C2 C1 O1 La1 62.5(14) . . . . ?
C3 C1 O1 La1 -43.6(14) . . . . ?
C3' C1' O1 C1 60(3) . . . . ?
C2' C1' O1 C1 -73(3) . . . . ?
C3' C1' O1 La1 73(3) . . . 2_666 ?
C2' C1' O1 La1 -59(3) . . . 2_666 ?
C3' C1' O1 La1 -114(2) . . . . ?
C2' C1' O1 La1 114(2) . . . . ?
O2 La1 O1 C1 72.4(8) . . . . ?
O1 La1 O1 C1 -179.2(9) 2_666 . . . ?
O4 La1 O1 C1 -84.6(8) . . . . ?
O5 La1 O1 C1 -26.8(8) . . . . ?
O3 La1 O1 C1 -127.4(8) . . . . ?
Al1 La1 O1 C1 -59.7(8) . . . . ?
La1 La1 O1 C1 -179.2(9) 2_666 . . . ?
O2 La1 O1 C1' 75.8(10) . . . . ?
O1 La1 O1 C1' -175.8(10) 2_666 . . . ?
O4 La1 O1 C1' -81.2(10) . . . . ?
O5 La1 O1 C1' -23.4(10) . . . . ?
O3 La1 O1 C1' -124.0(10) . . . . ?
Al1 La1 O1 C1' -56.2(10) . . . . ?
La1 La1 O1 C1' -175.8(10) 2_666 . . . ?
O2 La1 O1 La1 -108.4(2) . . . 2_666 ?
O1 La1 O1 La1 0.0 2_666 . . 2_666 ?
O4 La1 O1 La1 94.6(2) . . . 2_666 ?
O5 La1 O1 La1 152.5(2) . . . 2_666 ?
O3 La1 O1 La1 51.8(6) . . . 2_666 ?
Al1 La1 O1 La1 119.58(18) . . . 2_666 ?
C5 C4 O2 La1 76(6) . . . . ?
C6 C4 O2 La1 -160(5) . . . . ?
O1 La1 O2 C4 -159(6) 2_666 . . . ?
O1 La1 O2 C4 -82(6) . . . . ?
O4 La1 O2 C4 38(6) . . . . ?
O5 La1 O2 C4 28(6) . . . . ?
O3 La1 O2 C4 105(6) . . . . ?
Al1 La1 O2 C4 41(6) . . . . ?
La1 La1 O2 C4 -120(6) 2_666 . . . ?
C8 C7 O3 La1 -166.8(7) . . . . ?
C9 C7 O3 La1 68.3(8) . . . . ?
O2 La1 O3 C7 11.2(6) . . . . ?
O1 La1 O3 C7 -101.1(6) 2_666 . . . ?
O1 La1 O3 C7 -149.7(6) . . . . ?
O4 La1 O3 C7 165.8(6) . . . . ?
O5 La1 O3 C7 103.7(6) . . . . ?
Al1 La1 O3 C7 134.8(6) . . . . ?
La1 La1 O3 C7 -113.5(5) 2_666 . . . ?
C12 C10 O4 Al1 -63.6(10) . . . . ?
C11 C10 O4 Al1 65.1(11) . . . . ?
C12 C10 O4 La1 135.8(7) . . . . ?
C11 C10 O4 La1 -95.5(9) . . . . ?
O7 Al1 O4 C10 54.3(8) . . . . ?
O6 Al1 O4 C10 -74.1(7) . . . . ?
O5 Al1 O4 C10 176.2(7) . . . . ?
La1 Al1 O4 C10 -163.8(8) . . . . ?
O7 Al1 O4 La1 -142.0(3) . . . . ?
O6 Al1 O4 La1 89.7(3) . . . . ?
O5 Al1 O4 La1 -20.0(3) . . . . ?
O2 La1 O4 C10 170.1(6) . . . . ?
O1 La1 O4 C10 5.3(6) 2_666 . . . ?
O1 La1 O4 C10 -66.6(6) . . . . ?
O5 La1 O4 C10 -178.8(7) . . . . ?
O3 La1 O4 C10 98.7(6) . . . . ?
Al1 La1 O4 C10 165.2(7) . . . . ?
La1 La1 O4 C10 -30.7(6) 2_666 . . . ?
O2 La1 O4 Al1 4.9(6) . . . . ?
O1 La1 O4 Al1 -159.9(3) 2_666 . . . ?
O1 La1 O4 Al1 128.2(3) . . . . ?
O5 La1 O4 Al1 15.9(2) . . . . ?
O3 La1 O4 Al1 -66.5(3) . . . . ?
La1 La1 O4 Al1 164.1(2) 2_666 . . . ?
C15 C13 O5 Al1 139.7(6) . . . . ?
C14 C13 O5 Al1 -97.6(7) . . . . ?
C15 C13 O5 La1 -67.6(8) . . . . ?
C14 C13 O5 La1 55.1(9) . . . . ?
O7 Al1 O5 C13 -56.2(6) . . . . ?
O6 Al1 O5 C13 70.0(6) . . . . ?
O4 Al1 O5 C13 179.6(6) . . . . ?
La1 Al1 O5 C13 160.0(7) . . . . ?
O7 Al1 O5 La1 143.8(3) . . . . ?
O6 Al1 O5 La1 -90.0(3) . . . . ?
O4 Al1 O5 La1 19.6(3) . . . . ?
O2 La1 O5 C13 2.5(7) . . . . ?
O1 La1 O5 C13 -163.0(6) 2_666 . . . ?
O1 La1 O5 C13 110.0(6) . . . . ?
O4 La1 O5 C13 -172.5(7) . . . . ?
O3 La1 O5 C13 -91.4(6) . . . . ?
Al1 La1 O5 C13 -156.8(8) . . . . ?
La1 La1 O5 C13 134.4(6) 2_666 . . . ?
O2 La1 O5 Al1 159.3(3) . . . . ?
O1 La1 O5 Al1 -6.3(5) 2_666 . . . ?
O1 La1 O5 Al1 -93.2(3) . . . . ?
O4 La1 O5 Al1 -15.7(2) . . . . ?
O3 La1 O5 Al1 65.4(2) . . . . ?
La1 La1 O5 Al1 -68.9(3) 2_666 . . . ?
C17 C16 O6 Al1 -142.2(7) . . . . ?
C18 C16 O6 Al1 94.6(8) . . . . ?
O7 Al1 O6 C16 -4.0(7) . . . . ?
O4 Al1 O6 C16 128.9(6) . . . . ?
O5 Al1 O6 C16 -133.3(6) . . . . ?
La1 Al1 O6 C16 177.1(6) . . . . ?
C21 C19 O7 C19' -68(2) . . . . ?
C20 C19 O7 C19' 56.4(18) . . . . ?
C21 C19 O7 Al1 121.8(12) . . . . ?
C20 C19 O7 Al1 -113.5(12) . . . . ?
C21' C19' O7 C19 75(2) . . . . ?
C20' C19' O7 C19 -55(2) . . . . ?
C21' C19' O7 Al1 96(3) . . . . ?
C20' C19' O7 Al1 -34(4) . . . . ?
O6 Al1 O7 C19 -140.6(7) . . . . ?
O4 Al1 O7 C19 92.5(7) . . . . ?
O5 Al1 O7 C19 -15.9(8) . . . . ?
La1 Al1 O7 C19 37.4(9) . . . . ?
O6 Al1 O7 C19' -154(2) . . . . ?
O4 Al1 O7 C19' 79(2) . . . . ?
O5 Al1 O7 C19' -29(2) . . . . ?
La1 Al1 O7 C19' 24(2) . . . . ?
